data_7117915
loop_
_publ_author_name
'Sachin Bhausahe Wagh'
'Rai-Shung Liu'

_publ_section_title
;
 Gold-catalyzed reactions of propargylic esters with vinylazides for the
 synthesis of Z- or E-configured buta-1,3-dien-2-yl esters
;
_journal_name_full Chem.Commun.
_journal_page_first 15462
_journal_paper_doi 10.1039/C5cc05945C
_journal_volume 51
_journal_year 2015
_chemical_formula_sum 'C18 H16 O3'
_chemical_formula_weight 280.31
_space_group_crystal_system monoclinic
_space_group_IT_number 14
_space_group_name_Hall '-P 2ybc'
_space_group_name_H-M_alt 'P 1 21/c 1'
_symmetry_space_group_name_Hall '-P 2ybc'
_symmetry_space_group_name_H-M 'P 1 21/c 1'
_atom_sites_solution_hydrogens geom
_audit_creation_method SHELXL-2014/6
_audit_update_record
;
2015-07-10 deposited with the CCDC.
2015-09-01 downloaded from the CCDC.
;
_cell_angle_alpha 90
_cell_angle_beta 98.2320(10)
_cell_angle_gamma 90
_cell_formula_units_Z 4
_cell_length_a 12.9279(6)
_cell_length_b 7.9230(3)
_cell_length_c 14.2519(6)
_cell_measurement_reflns_used 4573
_cell_measurement_temperature 100(2)
_cell_measurement_theta_max 26.3866
_cell_measurement_theta_min 2.8883
_cell_volume 1444.75(11)
_computing_cell_refinement 'SAINT V8.34A (Bruker AXS Inc., 2013)'
_computing_data_collection 'APEX2 (Bruker AXS, 2010)'
_computing_data_reduction 'SAINT V8.34A (Bruker AXS Inc., 2013)'
_computing_molecular_graphics 'SHELXTL (Sheldrick, 2008)'
_computing_publication_material SHELXTL
_computing_structure_refinement 'SHELXL-2014/6 (Sheldrick, 2014)'
_diffrn_ambient_temperature 100(2)
_diffrn_detector_area_resol_mean 8.3333
_diffrn_measured_fraction_theta_full 0.996
_diffrn_measured_fraction_theta_max 0.996
_diffrn_measurement_device_type 'Bruker APEX-II CCD'
_diffrn_measurement_method '\f and \w scans'
_diffrn_radiation_type MoK\a
_diffrn_radiation_wavelength 0.71073
_diffrn_reflns_av_R_equivalents 0.0249
_diffrn_reflns_av_unetI/netI 0.0251
_diffrn_reflns_laue_measured_fraction_full 0.996
_diffrn_reflns_laue_measured_fraction_max 0.996
_diffrn_reflns_limit_h_max 16
_diffrn_reflns_limit_h_min -16
_diffrn_reflns_limit_k_max 6
_diffrn_reflns_limit_k_min -9
_diffrn_reflns_limit_l_max 7
_diffrn_reflns_limit_l_min -17
_diffrn_reflns_number 10840
_diffrn_reflns_point_group_measured_fraction_full 0.996
_diffrn_reflns_point_group_measured_fraction_max 0.996
_diffrn_reflns_theta_full 25.242
_diffrn_reflns_theta_max 26.387
_diffrn_reflns_theta_min 1.592
_exptl_absorpt_coefficient_mu 0.087
_exptl_absorpt_correction_T_max 0.9485
_exptl_absorpt_correction_T_min 0.8807
_exptl_absorpt_correction_type multi-scan
_exptl_absorpt_process_details 'SADABS V2014/4 (Bruker AXS Inc.)'
_exptl_crystal_colour Colorless
_exptl_crystal_density_diffrn 1.289
_exptl_crystal_density_meas ?
_exptl_crystal_density_method 'not measured'
_exptl_crystal_description Lump
_exptl_crystal_F_000 592
_exptl_crystal_size_max 0.25
_exptl_crystal_size_mid 0.20
_exptl_crystal_size_min 0.20
_refine_diff_density_max 0.431
_refine_diff_density_min -0.190
_refine_diff_density_rms 0.040
_refine_ls_extinction_coef .
_refine_ls_extinction_method none
_refine_ls_goodness_of_fit_ref 1.037
_refine_ls_hydrogen_treatment constr
_refine_ls_matrix_type full
_refine_ls_number_parameters 191
_refine_ls_number_reflns 2947
_refine_ls_number_restraints 0
_refine_ls_restrained_S_all 1.037
_refine_ls_R_factor_all 0.0458
_refine_ls_R_factor_gt 0.0375
_refine_ls_shift/su_max 0.001
_refine_ls_shift/su_mean 0.000
_refine_ls_structure_factor_coef Fsqd
_refine_ls_weighting_details 'w=1/[\s^2^(Fo^2^)+(0.0373P)^2^+0.7344P] where P=(Fo^2^+2Fc^2^)/3'
_refine_ls_weighting_scheme calc
_refine_ls_wR_factor_gt 0.0891
_refine_ls_wR_factor_ref 0.0948
_reflns_Friedel_coverage 0.000
_reflns_friedel_fraction_full .
_reflns_friedel_fraction_max .
_reflns_number_gt 2500
_reflns_number_total 2947
_reflns_threshold_expression 'I > 2\s(I)'
_cod_data_source_file c5cc05945c2.cif
_cod_data_source_block mo_150443LT_0m
_cod_depositor_comments
;
The following automatic conversions were performed:

'_exptl_crystal_density_meas' value 'not measured' was changed to '?'
- the value is perceived as not measured.

Automatic conversion script
Id: cif_fix_values 3866 2015-08-17 15:13:47Z robertas 
;
_cod_database_code 7117915
_shelx_space_group_comment
;
The symmetry employed for this shelxl refinement is uniquely defined
by the following loop, which should always be used as a source of
symmetry information in preference to the above space-group names.
They are only intended as comments.
;
_shelxl_version_number 2014/6

loop_
_space_group_symop_operation_xyz
'x, y, z'
'-x, y+1/2, -z+1/2'
'-x, -y, -z'
'x, -y-1/2, z-1/2'

loop_
_atom_site_label
_atom_site_type_symbol
_atom_site_fract_x
_atom_site_fract_y
_atom_site_fract_z
_atom_site_U_iso_or_equiv
_atom_site_adp_type
_atom_site_occupancy
_atom_site_site_symmetry_order
_atom_site_calc_flag
_atom_site_refinement_flags_posn
_atom_site_refinement_flags_adp
_atom_site_refinement_flags_occupancy
_atom_site_disorder_assembly
_atom_site_disorder_group
O1 O 0.96425(7) -0.05586(12) 0.63334(6) 0.0225(2) Uani 1 1 d . . . . .
O2 O 0.68650(7) 0.07065(11) 0.97795(6) 0.0202(2) Uani 1 1 d . . . . .
O3 O 0.78798(7) 0.28915(12) 1.03531(7) 0.0244(2) Uani 1 1 d . . . . .
C1 C 1.07054(11) -0.0913(2) 0.62249(10) 0.0273(3) Uani 1 1 d . . . . .
H1 H 1.1173 -0.0196 0.6657 0.041 Uiso 1 1 calc R U . . .
H11 H 1.0811 -0.0682 0.5570 0.041 Uiso 1 1 calc R U . . .
H10 H 1.0859 -0.2102 0.6373 0.041 Uiso 1 1 calc R U . . .
C2 C 0.93735(10) -0.07243(16) 0.72227(9) 0.0189(3) Uani 1 1 d . . . . .
C3 C 0.83526(10) -0.02242(17) 0.73173(9) 0.0202(3) Uani 1 1 d . . . . .
H9 H 0.7904 0.0202 0.6784 0.024 Uiso 1 1 calc R U . . .
C4 C 0.79973(10) -0.03497(17) 0.81843(9) 0.0197(3) Uani 1 1 d . . . . .
H14 H 0.7305 -0.0002 0.8240 0.024 Uiso 1 1 calc R U . . .
C5 C 0.86429(10) -0.09845(16) 0.89863(9) 0.0184(3) Uani 1 1 d . . . . .
C6 C 0.83376(10) -0.11582(17) 0.99317(9) 0.0195(3) Uani 1 1 d . . . . .
H15 H 0.8743 -0.1942 1.0334 0.023 Uiso 1 1 calc R U . . .
C7 C 0.75814(10) -0.03925(16) 1.03216(9) 0.0192(3) Uani 1 1 d . . . . .
C8 C 0.70982(10) 0.23787(17) 0.98787(9) 0.0185(3) Uani 1 1 d . . . . .
C9 C 0.62756(10) 0.34614(17) 0.93442(9) 0.0179(3) Uani 1 1 d . . . . .
C10 C 0.53843(10) 0.28070(18) 0.88113(9) 0.0217(3) Uani 1 1 d . . . . .
H3 H 0.5289 0.1620 0.8763 0.026 Uiso 1 1 calc R U . . .
C11 C 0.46353(11) 0.38770(19) 0.83503(10) 0.0254(3) Uani 1 1 d . . . . .
H16 H 0.4027 0.3425 0.7984 0.030 Uiso 1 1 calc R U . . .
C12 C 0.47699(12) 0.56012(19) 0.84217(10) 0.0256(3) Uani 1 1 d . . . . .
H2 H 0.4251 0.6331 0.8105 0.031 Uiso 1 1 calc R U . . .
C13 C 0.64164(11) 0.52123(18) 0.94163(9) 0.0230(3) Uani 1 1 d . . . . .
H4 H 0.7026 0.5667 0.9779 0.028 Uiso 1 1 calc R U . . .
C14 C 0.56549(12) 0.62796(18) 0.89512(10) 0.0260(3) Uani 1 1 d . . . . .
H5 H 0.5741 0.7469 0.8997 0.031 Uiso 1 1 calc R U . . .
C15 C 0.74129(11) -0.06117(17) 1.13007(10) 0.0224(3) Uani 1 1 d . . . . .
H8 H 0.7861 -0.1373 1.1680 0.027 Uiso 1 1 calc R U . . .
C16 C 0.66827(12) 0.01665(19) 1.17092(10) 0.0274(3) Uani 1 1 d . . . . .
H6 H 0.6218 0.0938 1.1355 0.033 Uiso 1 1 calc R U . . .
H7 H 0.6625 -0.0049 1.2355 0.033 Uiso 1 1 calc R U . . .
C17 C 1.00241(10) -0.13553(17) 0.80016(9) 0.0211(3) Uani 1 1 d . . . . .
H13 H 1.0717 -0.1694 0.7945 0.025 Uiso 1 1 calc R U . . .
C18 C 0.96528(10) -0.14878(17) 0.88650(9) 0.0207(3) Uani 1 1 d . . . . .
H12 H 1.0100 -0.1936 0.9393 0.025 Uiso 1 1 calc R U . . .

loop_
_atom_site_aniso_label
_atom_site_aniso_U_11
_atom_site_aniso_U_22
_atom_site_aniso_U_33
_atom_site_aniso_U_23
_atom_site_aniso_U_13
_atom_site_aniso_U_12
O1 0.0216(5) 0.0264(5) 0.0197(5) -0.0024(4) 0.0033(4) 0.0026(4)
O2 0.0205(5) 0.0168(5) 0.0226(5) 0.0007(4) 0.0010(4) 0.0011(4)
O3 0.0218(5) 0.0234(5) 0.0267(5) 0.0007(4) -0.0009(4) -0.0037(4)
C1 0.0242(7) 0.0333(8) 0.0254(7) -0.0018(6) 0.0066(6) 0.0066(6)
C2 0.0216(7) 0.0144(6) 0.0204(6) -0.0040(5) 0.0021(5) -0.0015(5)
C3 0.0188(7) 0.0195(7) 0.0205(6) -0.0017(5) -0.0030(5) 0.0014(5)
C4 0.0159(6) 0.0192(7) 0.0234(6) -0.0021(5) 0.0005(5) 0.0009(5)
C5 0.0194(7) 0.0135(6) 0.0215(6) -0.0006(5) 0.0001(5) -0.0007(5)
C6 0.0197(7) 0.0159(6) 0.0220(6) 0.0025(5) -0.0007(5) 0.0000(5)
C7 0.0182(6) 0.0159(6) 0.0224(6) 0.0022(5) -0.0011(5) -0.0004(5)
C8 0.0198(7) 0.0199(7) 0.0167(6) -0.0010(5) 0.0061(5) -0.0031(5)
C9 0.0210(7) 0.0199(7) 0.0140(6) 0.0007(5) 0.0064(5) 0.0024(5)
C10 0.0238(7) 0.0202(7) 0.0213(6) -0.0009(5) 0.0040(5) -0.0011(6)
C11 0.0231(7) 0.0282(8) 0.0244(7) -0.0003(6) 0.0018(6) 0.0020(6)
C12 0.0278(8) 0.0279(8) 0.0212(6) 0.0033(6) 0.0045(6) 0.0099(6)
C13 0.0275(7) 0.0231(7) 0.0187(6) -0.0024(5) 0.0042(6) -0.0032(6)
C14 0.0380(8) 0.0157(7) 0.0256(7) 0.0004(5) 0.0096(6) 0.0031(6)
C15 0.0228(7) 0.0195(7) 0.0243(7) 0.0032(5) 0.0019(6) -0.0023(5)
C16 0.0311(8) 0.0259(7) 0.0266(7) 0.0038(6) 0.0092(6) -0.0010(6)
C17 0.0174(6) 0.0188(7) 0.0269(7) -0.0016(5) 0.0019(5) 0.0028(5)
C18 0.0197(7) 0.0180(7) 0.0230(6) 0.0017(5) -0.0018(5) 0.0028(5)

loop_
_atom_type_symbol
_atom_type_description
_atom_type_scat_dispersion_real
_atom_type_scat_dispersion_imag
_atom_type_scat_source
C C 0.0033 0.0016 'International Tables Vol C Tables 4.2.6.8 and 6.1.1.4'
H H 0.0000 0.0000 'International Tables Vol C Tables 4.2.6.8 and 6.1.1.4'
O O 0.0106 0.0060 'International Tables Vol C Tables 4.2.6.8 and 6.1.1.4'

loop_
_geom_angle_atom_site_label_1
_geom_angle_atom_site_label_2
_geom_angle_atom_site_label_3
_geom_angle
_geom_angle_site_symmetry_1
_geom_angle_site_symmetry_3
C2 O1 C1 117.16(10) . .
C8 O2 C7 115.06(10) . .
O1 C1 H1 109.5 . .
O1 C1 H11 109.5 . .
H1 C1 H11 109.5 . .
O1 C1 H10 109.5 . .
H1 C1 H10 109.5 . .
H11 C1 H10 109.5 . .
O1 C2 C17 124.82(12) . .
O1 C2 C3 115.44(12) . .
C17 C2 C3 119.74(12) . .
C4 C3 C2 120.22(12) . .
C4 C3 H9 119.9 . .
C2 C3 H9 119.9 . .
C3 C4 C5 121.14(12) . .
C3 C4 H14 119.4 . .
C5 C4 H14 119.4 . .
C18 C5 C4 117.17(12) . .
C18 C5 C6 117.79(12) . .
C4 C5 C6 125.04(12) . .
C7 C6 C5 130.50(13) . .
C7 C6 H15 114.8 . .
C5 C6 H15 114.8 . .
C6 C7 O2 120.79(12) . .
C6 C7 C15 124.32(12) . .
O2 C7 C15 114.89(11) . .
O3 C8 O2 122.86(12) . .
O3 C8 C9 125.03(12) . .
O2 C8 C9 112.11(11) . .
C10 C9 C13 119.96(13) . .
C10 C9 C8 122.80(12) . .
C13 C9 C8 117.22(12) . .
C11 C10 C9 120.15(13) . .
C11 C10 H3 119.9 . .
C9 C10 H3 119.9 . .
C12 C11 C10 120.05(14) . .
C12 C11 H16 120.0 . .
C10 C11 H16 120.0 . .
C11 C12 C14 120.67(13) . .
C11 C12 H2 119.7 . .
C14 C12 H2 119.7 . .
C14 C13 C9 119.42(13) . .
C14 C13 H4 120.3 . .
C9 C13 H4 120.3 . .
C12 C14 C13 119.75(13) . .
C12 C14 H5 120.1 . .
C13 C14 H5 120.1 . .
C16 C15 C7 125.35(13) . .
C16 C15 H8 117.3 . .
C7 C15 H8 117.3 . .
C15 C16 H6 120.0 . .
C15 C16 H7 120.0 . .
H6 C16 H7 120.0 . .
C2 C17 C18 119.35(12) . .
C2 C17 H13 120.3 . .
C18 C17 H13 120.3 . .
C17 C18 C5 122.37(12) . .
C17 C18 H12 118.8 . .
C5 C18 H12 118.8 . .

loop_
_geom_bond_atom_site_label_1
_geom_bond_atom_site_label_2
_geom_bond_distance
_geom_bond_site_symmetry_2
O1 C2 1.3676(15) .
O1 C1 1.4323(16) .
O2 C8 1.3616(16) .
O2 C7 1.4170(16) .
O3 C8 1.2032(16) .
C1 H1 0.9800 .
C1 H11 0.9800 .
C1 H10 0.9800 .
C2 C17 1.3865(19) .
C2 C3 1.4029(18) .
C3 C4 1.3820(18) .
C3 H9 0.9500 .
C4 C5 1.4082(18) .
C4 H14 0.9500 .
C5 C18 1.3993(18) .
C5 C6 1.4638(18) .
C6 C7 1.3372(19) .
C6 H15 0.9500 .
C7 C15 1.4532(18) .
C8 C9 1.4882(18) .
C9 C10 1.3868(19) .
C9 C13 1.4010(19) .
C10 C11 1.380(2) .
C10 H3 0.9500 .
C11 C12 1.379(2) .
C11 H16 0.9500 .
C12 C14 1.386(2) .
C12 H2 0.9500 .
C13 C14 1.392(2) .
C13 H4 0.9500 .
C14 H5 0.9500 .
C15 C16 1.330(2) .
C15 H8 0.9500 .
C16 H6 0.9500 .
C16 H7 0.9500 .
C17 C18 1.3874(19) .
C17 H13 0.9500 .
C18 H12 0.9500 .
